data_4114020
loop_
_publ_author_name
'Xiang Lin'
'Dan M. J. Doble'
'Alexander J. Blake'
'Andrew Harrison'
'Claire Wilson'
'Martin Schr\"oder'

_publ_section_title
;
 Cationic Assembly of Metal Complex Aggregates: Structural Diversity,
 Solution Stability, and Magnetic Properties
;
_journal_name_full 'Journal of the American Chemical Society'
_journal_page_first 9476
_journal_page_last 9483
_journal_paper_doi 10.1021/ja0341438
_journal_volume 125
_journal_year 2003
_chemical_formula_sum 'C58.85 H91.4 Cl2 Li4 N12 Ni6 O37.85'
_chemical_formula_weight 2023.56
_chemical_name_systematic
; 
 ? 
;
_space_group_IT_number 14
_symmetry_cell_setting monoclinic
_symmetry_space_group_name_Hall '-P 2yn'
_symmetry_space_group_name_H-M 'P 1 21/n 1'
_atom_sites_solution_hydrogens geom
_atom_sites_solution_primary direct
_atom_sites_solution_secondary difmap
_audit_creation_method SHELXL-97
_cell_angle_alpha 90.00
_cell_angle_beta 96.125(3)
_cell_angle_gamma 90.00
_cell_formula_units_Z 4
_cell_length_a 13.222(2)
_cell_length_b 32.678(5)
_cell_length_c 20.272(3)
_cell_measurement_reflns_used 5999
_cell_measurement_temperature 150(2)
_cell_measurement_theta_max 23.7
_cell_measurement_theta_min 2.3
_cell_volume 8709(2)
_computing_cell_refinement 'Bruker SAINT version 6.02a (Bruker, 2000)'
_computing_data_collection 'Bruker SMART version 5.054 (Bruker, 1998)'
_computing_data_reduction 'Bruker SAINT; Bruker SHELXTL (Bruker, 1997)'
_computing_molecular_graphics 'Bruker SHELXTL'
_computing_publication_material 'SHELXL-97; PLATON (Spek, 2002)'
_computing_structure_refinement 'SHELXL-97 (Sheldrick, 1997)'
_computing_structure_solution 'SHELXS-97 (Sheldrick, 1990)'
_diffrn_ambient_temperature 150(2)
_diffrn_measured_fraction_theta_full 0.986
_diffrn_measured_fraction_theta_max 0.986
_diffrn_measurement_device_type 'Bruker SMART1000 CCD area detector'
_diffrn_measurement_method omega
_diffrn_radiation_monochromator graphite
_diffrn_radiation_source 'normal-focus sealed tube'
_diffrn_radiation_type MoK\a
_diffrn_radiation_wavelength 0.71073
_diffrn_reflns_av_R_equivalents 0.071
_diffrn_reflns_av_sigmaI/netI 0.118
_diffrn_reflns_limit_h_max 17
_diffrn_reflns_limit_h_min -16
_diffrn_reflns_limit_k_max 34
_diffrn_reflns_limit_k_min -42
_diffrn_reflns_limit_l_max 26
_diffrn_reflns_limit_l_min -26
_diffrn_reflns_number 42903
_diffrn_reflns_theta_full 26.00
_diffrn_reflns_theta_max 26.00
_diffrn_reflns_theta_min 1.60
_diffrn_standards_decay_% none
_diffrn_standards_number 0
_exptl_absorpt_coefficient_mu 1.423
_exptl_absorpt_correction_T_max 0.686
_exptl_absorpt_correction_T_min 0.596
_exptl_absorpt_correction_type multi-scan
_exptl_crystal_colour purple
_exptl_crystal_density_diffrn 1.543
_exptl_crystal_description column
_exptl_crystal_F_000 4181
_exptl_crystal_size_max 0.40
_exptl_crystal_size_mid 0.10
_exptl_crystal_size_min 0.10
_refine_diff_density_max 2.19
_refine_diff_density_min -0.83
_refine_diff_density_rms 0.21
_refine_ls_extinction_coef 0.0029(3)
_refine_ls_extinction_expression Fc^*^=kFc[1+0.001xFc^2^\l^3^/sin(2\q)]^-1/4^
_refine_ls_extinction_method SHELXL
_refine_ls_goodness_of_fit_ref 1.015
_refine_ls_hydrogen_treatment mixed
_refine_ls_matrix_type full
_refine_ls_number_parameters 1173
_refine_ls_number_reflns 16884
_refine_ls_number_restraints 90
_refine_ls_restrained_S_all 1.017
_refine_ls_R_factor_all 0.1497
_refine_ls_R_factor_gt 0.0982
_refine_ls_shift/su_max 0.003
_refine_ls_shift/su_mean 0.000
_refine_ls_structure_factor_coef Fsqd
_refine_ls_weighting_details 'calc w=1/[\s^2^(Fo^2^)+(0.176P)^2^+16.452P] where P=(Fo^2^+2Fc^2^)/3'
_refine_ls_weighting_scheme calc
_refine_ls_wR_factor_gt 0.2773
_refine_ls_wR_factor_ref 0.3024
_reflns_number_gt 9325
_reflns_number_total 20284
_reflns_threshold_expression >2sigma(I)
_cod_data_source_file ja0341438si20030113_122949_09.cif
_cod_data_source_block nilil6_complex9
_cod_original_cell_volume 8709(3)
_cod_original_formula_sum 'C58.85 H91.40 Cl2 Li4 N12 Ni6 O37.85'
_cod_database_code 4114020

loop_
_symmetry_equiv_pos_as_xyz
'x, y, z'
'-x+1/2, y+1/2, -z+1/2'
'-x, -y, -z'
'x-1/2, -y-1/2, z-1/2'

loop_
_atom_site_label
_atom_site_type_symbol
_atom_site_fract_x
_atom_site_fract_y
_atom_site_fract_z
_atom_site_U_iso_or_equiv
_atom_site_adp_type
_atom_site_occupancy
_atom_site_symmetry_multiplicity
_atom_site_calc_flag
_atom_site_refinement_flags
Li1 Li 0.1809(11) 0.1197(5) 0.7339(7) 0.027(3) Uani 1 1 d .
Li2 Li 0.2282(12) 0.0589(5) 0.8333(8) 0.031(3) Uani 1 1 d .
Li3 Li 0.2607(13) 0.1531(5) 0.8569(8) 0.035(4) Uani 1 1 d .
Li4 Li 0.3940(12) 0.1021(5) 0.7668(8) 0.034(4) Uani 1 1 d .
Ni1 Ni 0.30653(10) 0.11740(4) 0.61056(6) 0.0324(3) Uani 1 1 d .
Ni2 Ni 0.09451(10) 0.20624(4) 0.75751(6) 0.0326(3) Uani 1 1 d .
Ni3 Ni 0.01334(9) 0.05109(4) 0.72864(6) 0.0272(3) Uani 1 1 d .
Ni4 Ni 0.39045(10) -0.00430(4) 0.78088(6) 0.0327(3) Uani 1 1 d .
Ni5 Ni 0.14001(10) 0.11015(4) 0.97016(6) 0.0332(3) Uani 1 1 d .
Ni6 Ni 0.49424(9) 0.19071(4) 0.82000(6) 0.0310(3) Uani 1 1 d .
N11 N 0.2319(7) 0.0907(3) 0.5309(4) 0.036(2) Uani 1 1 d .
N12 N 0.4110(6) 0.1484(3) 0.5661(4) 0.0353(19) Uani 1 1 d .
N21 N 0.0669(6) 0.2386(3) 0.6746(5) 0.039(2) Uani 1 1 d .
N22 N 0.0122(6) 0.2378(2) 0.8184(5) 0.039(2) Uani 1 1 d .
N31 N -0.1279(6) 0.0720(2) 0.6994(4) 0.0291(18) Uani 1 1 d .
N32 N -0.0117(6) -0.0086(2) 0.7134(4) 0.0325(19) Uani 1 1 d .
N41 N 0.3959(7) -0.0564(3) 0.8341(4) 0.037(2) Uani 1 1 d .
N42 N 0.4466(7) -0.0269(3) 0.6999(5) 0.044(2) Uani 1 1 d .
N51 N 0.1528(7) 0.1440(3) 1.0542(4) 0.040(2) Uani 1 1 d .
N52 N 0.0153(7) 0.0780(3) 0.9900(4) 0.041(2) Uani 1 1 d .
N61 N 0.6476(6) 0.1872(3) 0.8332(4) 0.0357(19) Uani 1 1 d .
N62 N 0.4808(6) 0.2524(3) 0.8166(4) 0.037(2) Uani 1 1 d .
C11 C 0.0820(10) 0.0472(4) 0.4938(5) 0.053(3) Uani 1 1 d .
H11A H 0.0717 0.0625 0.4520 0.080 Uiso 1 1 calc R
H11B H 0.0164 0.0434 0.5114 0.080 Uiso 1 1 calc R
H11C H 0.1117 0.0204 0.4858 0.080 Uiso 1 1 calc R
C12 C 0.1515(8) 0.0703(3) 0.5423(5) 0.038(2) Uani 1 1 d .
C13 C 0.1303(7) 0.0705(3) 0.6151(4) 0.029(2) Uani 1 1 d .
C14 C 0.2642(9) 0.0944(4) 0.4649(5) 0.047(3) Uani 1 1 d .
H14A H 0.2234 0.1159 0.4400 0.057 Uiso 1 1 calc R
H14B H 0.2516 0.0682 0.4409 0.057 Uiso 1 1 calc R
C15 C 0.3783(9) 0.1054(4) 0.4677(5) 0.050(3) Uani 1 1 d .
H15A H 0.4172 0.0846 0.4954 0.060 Uiso 1 1 calc R
H15B H 0.3986 0.1029 0.4222 0.060 Uiso 1 1 calc R
C16 C 0.4108(9) 0.1469(4) 0.4937(5) 0.047(3) Uani 1 1 d .
H16A H 0.4798 0.1530 0.4818 0.056 Uiso 1 1 calc R
H16B H 0.3637 0.1679 0.4730 0.056 Uiso 1 1 calc R
C17 C 0.4676(8) 0.1730(4) 0.6048(5) 0.042(3) Uani 1 1 d .
C18 C 0.4508(8) 0.1688(3) 0.6781(5) 0.034(2) Uani 1 1 d .
C19 C 0.5429(9) 0.2029(4) 0.5872(5) 0.051(3) Uani 1 1 d .
H19A H 0.5613 0.1969 0.5426 0.076 Uiso 1 1 calc R
H19B H 0.6037 0.2013 0.6192 0.076 Uiso 1 1 calc R
H19C H 0.5139 0.2305 0.5879 0.076 Uiso 1 1 calc R
C21 C 0.0906(11) 0.2394(4) 0.5541(6) 0.061(3) Uani 1 1 d .
H21A H 0.0517 0.2649 0.5519 0.091 Uiso 1 1 calc R
H21B H 0.0538 0.2188 0.5257 0.091 Uiso 1 1 calc R
H21C H 0.1574 0.2442 0.5388 0.091 Uiso 1 1 calc R
C22 C 0.1040(9) 0.2245(3) 0.6230(6) 0.044(3) Uani 1 1 d .
C23 C 0.1699(8) 0.1862(3) 0.6392(5) 0.038(2) Uani 1 1 d .
C24 C 0.0031(10) 0.2759(4) 0.6731(7) 0.059(4) Uani 1 1 d .
C25' C -0.0702(16) 0.2786(6) 0.7310(10) 0.049(5) Uiso 0.60 1 d P
C25 C 0.005(2) 0.2980(9) 0.7290(14) 0.047(7) Uiso 0.40 1 d P
C26 C -0.0315(9) 0.2779(3) 0.7959(7) 0.054(3) Uani 1 1 d .
C27 C 0.0064(7) 0.2220(3) 0.8740(6) 0.037(2) Uani 1 1 d .
C28 C 0.0616(7) 0.1802(3) 0.8838(5) 0.035(2) Uani 1 1 d .
C29 C -0.0422(9) 0.2386(4) 0.9312(6) 0.052(3) Uani 1 1 d .
H29A H -0.0940 0.2588 0.9153 0.077 Uiso 1 1 calc R
H29B H 0.0096 0.2518 0.9624 0.077 Uiso 1 1 calc R
H29C H -0.0741 0.2163 0.9537 0.077 Uiso 1 1 calc R
C31 C -0.2300(9) 0.1352(3) 0.6745(6) 0.049(3) Uani 1 1 d .
H31A H -0.2515 0.1287 0.6279 0.073 Uiso 1 1 calc R
H31B H -0.2165 0.1646 0.6790 0.073 Uiso 1 1 calc R
H31C H -0.2840 0.1276 0.7017 0.073 Uiso 1 1 calc R
C32 C -0.1355(8) 0.1119(3) 0.6971(5) 0.037(2) Uani 1 1 d .
C33 C -0.0388(8) 0.1342(3) 0.7234(4) 0.030(2) Uani 1 1 d .
C34 C -0.2142(8) 0.0441(3) 0.6789(6) 0.042(3) Uani 1 1 d .
C35' C -0.1754(13) 0.0047(5) 0.6483(8) 0.036(4) Uiso 0.60 1 d P
C35 C -0.201(3) 0.0020(10) 0.7115(16) 0.059(8) Uiso 0.40 1 d P
C36 C -0.1150(8) -0.0248(3) 0.6938(5) 0.043(3) Uani 1 1 d .
C37 C 0.0680(8) -0.0304(3) 0.7181(5) 0.034(2) Uani 1 1 d .
C38 C 0.1658(8) -0.0069(3) 0.7411(4) 0.032(2) Uani 1 1 d .
C39 C 0.0786(10) -0.0756(3) 0.7036(6) 0.051(3) Uani 1 1 d .
H39A H 0.0111 -0.0883 0.6978 0.076 Uiso 1 1 calc R
H39B H 0.1200 -0.0888 0.7407 0.076 Uiso 1 1 calc R
H39C H 0.1116 -0.0791 0.6629 0.076 Uiso 1 1 calc R
C40' C 0.6261(16) -0.0139(6) 0.8049(10) 0.053(5) Uiso 0.60 1 d P
C40 C 0.551(3) 0.0271(10) 0.9023(15) 0.056(8) Uiso 0.40 1 d P
C41 C 0.3531(12) -0.0865(4) 0.9393(6) 0.062(4) Uani 1 1 d .
H41A H 0.4147 -0.1033 0.9408 0.092 Uiso 1 1 calc R
H41B H 0.2933 -0.1036 0.9265 0.092 Uiso 1 1 calc R
H41C H 0.3478 -0.0747 0.9832 0.092 Uiso 1 1 calc R
C42 C 0.3584(8) -0.0525(3) 0.8890(5) 0.038(2) Uani 1 1 d .
C43 C 0.3190(7) -0.0107(3) 0.9041(5) 0.033(2) Uani 1 1 d .
C44 C 0.4353(11) -0.0958(4) 0.8085(6) 0.062(4) Uani 1 1 d .
H44A H 0.4036 -0.1192 0.8296 0.075 Uiso 1 1 calc R
H44B H 0.5098 -0.0974 0.8203 0.075 Uiso 1 1 calc R
C45 C 0.4111(12) -0.0984(4) 0.7334(6) 0.069(4) Uani 1 1 d .
H45A H 0.4219 -0.1270 0.7195 0.082 Uiso 1 1 calc R
H45B H 0.3382 -0.0920 0.7221 0.082 Uiso 1 1 calc R
C46 C 0.4730(14) -0.0703(4) 0.6931(7) 0.083(5) Uani 1 1 d .
H46A H 0.5462 -0.0741 0.7078 0.100 Uiso 1 1 calc R
H46B H 0.4613 -0.0782 0.6457 0.100 Uiso 1 1 calc R
C47 C 0.4555(9) -0.0010(3) 0.6546(5) 0.043(3) Uani 1 1 d .
C48 C 0.4153(8) 0.0421(3) 0.6684(5) 0.036(2) Uani 1 1 d .
C49 C 0.4991(13) -0.0072(5) 0.5912(6) 0.075(5) Uani 1 1 d .
H49A H 0.5591 -0.0249 0.5986 0.112 Uiso 1 1 calc R
H49B H 0.5189 0.0193 0.5739 0.112 Uiso 1 1 calc R
H49C H 0.4483 -0.0202 0.5591 0.112 Uiso 1 1 calc R
C50 C 0.3339(13) 0.0736(5) 1.0472(9) 0.103(7) Uani 1 1 d .
H50A H 0.3687 0.0481 1.0613 0.155 Uiso 1 1 calc R
H50B H 0.3214 0.0896 1.0863 0.155 Uiso 1 1 calc R
H50C H 0.3766 0.0894 1.0198 0.155 Uiso 1 1 calc R
C51 C 0.2214(9) 0.2078(4) 1.1037(6) 0.051(3) Uani 1 1 d .
H51A H 0.2452 0.1966 1.1475 0.076 Uiso 1 1 calc R
H51B H 0.1547 0.2206 1.1052 0.076 Uiso 1 1 calc R
H51C H 0.2700 0.2282 1.0911 0.076 Uiso 1 1 calc R
C52 C 0.2128(8) 0.1739(3) 1.0538(5) 0.034(2) Uani 1 1 d .
C53 C 0.2775(8) 0.1756(3) 0.9946(5) 0.041(3) Uani 1 1 d .
C54 C 0.0851(9) 0.1377(4) 1.1059(5) 0.048(3) Uani 1 1 d .
H54A H 0.0244 0.1553 1.0966 0.058 Uiso 1 1 calc R
H54B H 0.1207 0.1460 1.1492 0.058 Uiso 1 1 calc R
C55 C 0.0512(10) 0.0935(4) 1.1103(5) 0.056(3) Uani 1 1 d .
H55A H 0.0238 0.0895 1.1534 0.067 Uiso 1 1 calc R
H55B H 0.1116 0.0756 1.1099 0.067 Uiso 1 1 calc R
C56 C -0.0294(9) 0.0794(4) 1.0549(5) 0.053(3) Uani 1 1 d .
H56A H -0.0547 0.0520 1.0656 0.064 Uiso 1 1 calc R
H56B H -0.0876 0.0986 1.0515 0.064 Uiso 1 1 calc R
C57 C -0.0288(7) 0.0585(3) 0.9413(5) 0.032(2) Uani 1 1 d .
C58 C 0.0243(7) 0.0604(3) 0.8777(5) 0.030(2) Uani 1 1 d .
C59 C -0.1250(9) 0.0345(4) 0.9388(5) 0.057(3) Uani 1 1 d .
H59A H -0.1722 0.0483 0.9656 0.086 Uiso 1 1 calc R
H59B H -0.1102 0.0070 0.9563 0.086 Uiso 1 1 calc R
H59C H -0.1558 0.0326 0.8927 0.086 Uiso 1 1 calc R
C60 C 0.5389(9) 0.1615(4) 0.9677(6) 0.053(3) Uani 1 1 d .
H60A H 0.5172 0.1658 1.0119 0.079 Uiso 1 1 calc R
H60B H 0.6132 0.1635 0.9702 0.079 Uiso 1 1 calc R
H60C H 0.5171 0.1344 0.9513 0.079 Uiso 1 1 calc R
C61 C 0.7944(8) 0.1410(4) 0.8559(6) 0.051(3) Uani 1 1 d .
H61A H 0.8377 0.1617 0.8379 0.076 Uiso 1 1 calc R
H61B H 0.8090 0.1141 0.8380 0.076 Uiso 1 1 calc R
H61C H 0.8083 0.1405 0.9044 0.076 Uiso 1 1 calc R
C62 C 0.6857(8) 0.1515(3) 0.8371(5) 0.041(3) Uani 1 1 d .
C63 C 0.6070(8) 0.1180(4) 0.8261(6) 0.046(3) Uani 1 1 d .
C64 C 0.7125(8) 0.2240(4) 0.8403(7) 0.056(3) Uani 1 1 d .
C65' C 0.6672(15) 0.2588(6) 0.7969(9) 0.048(5) Uiso 0.60 1 d P
C65 C 0.651(3) 0.2628(13) 0.8698(19) 0.079(11) Uiso 0.40 1 d P
C66 C 0.5711(9) 0.2804(3) 0.8214(6) 0.051(3) Uani 1 1 d .
C67 C 0.3905(8) 0.2662(3) 0.8046(5) 0.037(2) Uani 1 1 d .
C68 C 0.3088(7) 0.2325(3) 0.8018(5) 0.031(2) Uani 1 1 d .
C69 C 0.3593(10) 0.3096(3) 0.7950(7) 0.060(4) Uani 1 1 d .
H69A H 0.3893 0.3209 0.7568 0.090 Uiso 1 1 calc R
H69B H 0.3831 0.3253 0.8349 0.090 Uiso 1 1 calc R
H69C H 0.2850 0.3112 0.7872 0.090 Uiso 1 1 calc R
O0 O 0.2758(4) 0.10762(15) 0.8054(2) 0.0134(11) Uani 1 1 d .
O11 O 0.0528(5) 0.0537(2) 0.6299(3) 0.0322(15) Uani 1 1 d .
O12 O 0.1963(5) 0.0887(2) 0.6552(3) 0.0316(15) Uani 1 1 d .
O13 O 0.3855(5) 0.1423(2) 0.6926(3) 0.0333(15) Uani 1 1 d .
O14 O 0.5022(5) 0.1908(2) 0.7175(3) 0.0401(18) Uani 1 1 d .
O21 O 0.2143(6) 0.1702(2) 0.5937(3) 0.0428(18) Uani 1 1 d .
O22 O 0.1763(5) 0.17353(19) 0.6982(3) 0.0305(15) Uani 1 1 d .
O23 O 0.1213(5) 0.1715(2) 0.8412(3) 0.0323(15) Uani 1 1 d .
O24 O 0.0468(5) 0.1587(2) 0.9332(3) 0.0383(17) Uani 1 1 d .
O31 O -0.0404(5) 0.1718(2) 0.7274(3) 0.0366(16) Uani 1 1 d .
O32 O 0.0388(5) 0.11174(18) 0.7402(3) 0.0286(14) Uani 1 1 d .
O33 O 0.1546(5) 0.02947(19) 0.7596(3) 0.0287(14) Uani 1 1 d .
O34 O 0.2478(5) -0.0248(2) 0.7407(3) 0.0357(16) Uani 1 1 d .
O40 O 0.5377(6) 0.0118(3) 0.8274(4) 0.051(2) Uani 1 1 d .
O41 O 0.2780(7) -0.0068(2) 0.9550(4) 0.059(2) Uani 1 1 d .
O42 O 0.3283(5) 0.0173(2) 0.8616(3) 0.0339(16) Uani 1 1 d .
O43 O 0.3931(5) 0.0484(2) 0.7269(3) 0.0327(15) Uani 1 1 d .
O44 O 0.4019(5) 0.0664(2) 0.6214(3) 0.0404(17) Uani 1 1 d .
O50 O 0.2392(6) 0.0643(2) 1.0095(3) 0.0414(17) Uani 1 1 d .
O51 O 0.3369(6) 0.2046(3) 0.9922(4) 0.054(2) Uani 1 1 d .
O52 O 0.2613(5) 0.1474(2) 0.9523(3) 0.0352(16) Uani 1 1 d .
O53 O 0.1133(5) 0.07600(19) 0.8844(3) 0.0294(14) Uani 1 1 d .
O54 O -0.0229(5) 0.04717(19) 0.8258(3) 0.0306(15) Uani 1 1 d .
O60 O 0.4940(5) 0.1922(2) 0.9234(3) 0.0359(16) Uani 1 1 d .
O61 O 0.6383(6) 0.0819(3) 0.8216(6) 0.086(4) Uani 1 1 d .
O62 O 0.5132(5) 0.1279(2) 0.8203(3) 0.0314(15) Uani 1 1 d .
O63 O 0.3394(5) 0.19661(18) 0.8164(3) 0.0293(14) Uani 1 1 d .
O64 O 0.2208(5) 0.2430(2) 0.7869(4) 0.0393(17) Uani 1 1 d .
Cl1 Cl 0.2630(4) 0.12250(18) 0.2795(2) 0.0328(14) Uani 0.595(6) 1 d PD
O101 O 0.2889(6) 0.0833(2) 0.3071(4) 0.028(2) Uani 0.595(6) 1 d PD
O102 O 0.3019(7) 0.1267(3) 0.2160(4) 0.044(3) Uani 0.595(6) 1 d PD
O103 O 0.1542(6) 0.1274(3) 0.2707(5) 0.032(3) Uani 0.595(6) 1 d PD
O104 O 0.3073(9) 0.1539(3) 0.3236(5) 0.061(5) Uani 0.595(6) 1 d PD
Cl1' Cl 0.2562(12) 0.1351(4) 0.2767(8) 0.045(5) Uiso 0.255(2) 1 d PD
O105 O 0.245(3) 0.1715(10) 0.2460(17) 0.111(16) Uiso 0.255(2) 1 d PD
O106 O 0.333(2) 0.1374(10) 0.3253(15) 0.065(13) Uiso 0.255(2) 1 d PD
O107 O 0.170(2) 0.1259(10) 0.3026(15) 0.061(12) Uiso 0.255(2) 1 d PD
O108 O 0.276(3) 0.1064(10) 0.2330(18) 0.12(2) Uiso 0.255(2) 1 d PD
Cl2 Cl 0.1960(5) -0.1774(3) 0.8931(4) 0.056(2) Uani 0.665(8) 1 d PD
O201 O 0.2992(10) -0.1821(5) 0.8766(7) 0.057(5) Uani 0.665(8) 1 d PD
O202 O 0.1985(9) -0.1716(4) 0.9634(5) 0.067(4) Uani 0.665(8) 1 d PD
O203 O 0.1508(8) -0.1426(3) 0.8587(5) 0.058(4) Uani 0.665(8) 1 d PD
O204 O 0.1394(11) -0.2135(4) 0.8737(7) 0.114(7) Uani 0.665(8) 1 d PD
Cl3 Cl -0.2579(6) 0.0769(3) 0.4816(4) 0.062(2) Uani 0.610(8) 1 d PD
O301 O -0.2504(15) 0.1031(5) 0.4282(6) 0.141(11) Uani 0.610(8) 1 d PD
O302 O -0.3486(12) 0.0842(8) 0.5085(10) 0.139(19) Uani 0.610(8) 1 d PD
O303 O -0.1762(10) 0.0835(5) 0.5296(6) 0.087(6) Uani 0.610(8) 1 d PD
O304 O -0.2560(14) 0.0364(5) 0.4600(10) 0.176(16) Uani 0.610(8) 1 d PD
C1S C 0.275(6) -0.186(3) 0.864(5) 0.10(3) Uiso 0.30 1 d PD
O1S O 0.185(5) -0.1868(18) 0.898(3) 0.07(2) Uiso 0.30 1 d PD
C2S C -0.327(8) 0.086(3) 0.510(5) 0.13(5) Uiso 0.30 1 d PD
O2S O -0.255(3) 0.0631(12) 0.478(2) 0.032(10) Uiso 0.30 1 d PD
C3S C 0.714(3) 0.2119(11) 0.443(2) 0.072(14) Uiso 0.50 1 d PD
O3S O 0.6387(19) 0.1808(8) 0.4316(13) 0.054(8) Uiso 0.50 1 d PD
C4S C -0.0081(19) 0.1514(8) 0.4752(9) 0.052(6) Uiso 0.50 1 d PD
O4S O -0.0184(14) 0.1397(6) 0.5419(8) 0.068(5) Uiso 0.50 1 d PD
C5S C 0.719(5) 0.204(2) 0.457(4) 0.06(2) Uiso 0.25 1 d PD
O5S O 0.638(5) 0.1854(19) 0.417(3) 0.08(2) Uiso 0.25 1 d PD

loop_
_atom_site_aniso_label
_atom_site_aniso_U_11
_atom_site_aniso_U_22
_atom_site_aniso_U_33
_atom_site_aniso_U_23
_atom_site_aniso_U_13
_atom_site_aniso_U_12
Li1 0.021(8) 0.026(8) 0.035(8) 0.002(6) 0.007(6) 0.005(6)
Li2 0.033(9) 0.020(8) 0.040(9) -0.008(6) 0.008(7) -0.001(7)
Li3 0.040(10) 0.019(8) 0.049(10) -0.002(7) 0.013(8) 0.002(7)
Li4 0.023(8) 0.041(10) 0.041(9) 0.011(7) 0.013(7) 0.002(7)
Ni1 0.0318(7) 0.0371(7) 0.0294(6) 0.0036(5) 0.0081(5) -0.0062(6)
Ni2 0.0270(7) 0.0231(6) 0.0475(8) 0.0004(5) 0.0029(6) 0.0019(5)
Ni3 0.0262(7) 0.0243(6) 0.0315(6) -0.0021(5) 0.0054(5) -0.0025(5)
Ni4 0.0321(7) 0.0311(7) 0.0368(7) 0.0053(5) 0.0119(5) 0.0065(6)
Ni5 0.0302(7) 0.0378(8) 0.0326(7) -0.0071(5) 0.0080(5) -0.0028(6)
Ni6 0.0254(7) 0.0275(7) 0.0401(7) 0.0021(5) 0.0037(5) -0.0041(5)
N11 0.041(5) 0.039(5) 0.028(4) 0.000(4) 0.006(4) -0.011(4)
N12 0.038(5) 0.035(5) 0.032(4) 0.008(4) 0.001(4) -0.003(4)
N21 0.025(5) 0.026(5) 0.066(6) 0.010(4) 0.003(4) -0.001(4)
N22 0.023(5) 0.022(4) 0.071(6) -0.007(4) -0.001(4) -0.001(4)
N31 0.021(4) 0.034(5) 0.033(4) -0.005(3) 0.009(3) -0.009(3)
N32 0.036(5) 0.033(5) 0.029(4) -0.002(3) 0.006(4) -0.010(4)
N41 0.039(5) 0.030(5) 0.045(5) 0.004(4) 0.013(4) 0.010(4)
N42 0.040(5) 0.041(5) 0.057(6) 0.007(4) 0.026(4) 0.026(4)
N51 0.039(5) 0.049(6) 0.034(4) -0.008(4) 0.012(4) -0.001(4)
N52 0.047(6) 0.042(5) 0.034(5) -0.002(4) 0.007(4) -0.003(4)
N61 0.029(5) 0.037(5) 0.041(5) 0.002(4) 0.004(4) -0.008(4)
N62 0.033(5) 0.028(5) 0.049(5) 0.000(4) 0.001(4) -0.013(4)
C11 0.069(8) 0.058(8) 0.036(6) -0.010(5) 0.013(6) -0.026(7)
C12 0.038(6) 0.040(6) 0.035(5) -0.008(4) 0.002(4) -0.005(5)
C13 0.028(5) 0.029(5) 0.031(5) 0.000(4) 0.002(4) 0.000(4)
C14 0.048(7) 0.068(8) 0.029(5) 0.004(5) 0.013(5) -0.001(6)
C15 0.055(8) 0.060(8) 0.038(6) 0.002(5) 0.019(5) 0.000(6)
C16 0.049(7) 0.053(7) 0.041(6) 0.009(5) 0.016(5) -0.015(6)
C17 0.038(6) 0.055(7) 0.033(5) 0.014(5) 0.001(5) 0.002(5)
C18 0.036(6) 0.032(6) 0.035(5) 0.008(4) 0.012(5) 0.008(5)
C19 0.056(8) 0.055(7) 0.042(6) 0.007(5) 0.007(5) -0.025(6)
C21 0.069(9) 0.046(7) 0.064(8) 0.021(6) -0.008(7) 0.010(7)
C22 0.041(7) 0.037(6) 0.053(7) 0.015(5) -0.006(5) -0.007(5)
C23 0.036(6) 0.040(6) 0.038(6) 0.002(5) 0.001(5) 0.004(5)
C24 0.051(8) 0.035(6) 0.095(10) 0.025(6) 0.028(7) 0.023(6)
C26 0.039(7) 0.032(6) 0.092(9) -0.004(6) 0.006(6) 0.013(5)
C27 0.023(5) 0.033(6) 0.055(7) -0.015(5) 0.001(5) -0.008(4)
C28 0.025(5) 0.040(6) 0.040(6) -0.015(5) -0.002(4) -0.013(5)
C29 0.036(6) 0.045(7) 0.073(8) -0.032(6) 0.003(6) 0.006(5)
C31 0.041(7) 0.033(6) 0.069(8) 0.000(5) -0.006(6) 0.000(5)
C32 0.027(5) 0.048(7) 0.035(5) -0.002(5) 0.001(4) 0.003(5)
C33 0.035(6) 0.028(5) 0.028(5) -0.002(4) 0.010(4) -0.003(4)
C34 0.036(6) 0.030(6) 0.058(7) -0.008(5) 0.003(5) -0.011(5)
C36 0.037(6) 0.045(7) 0.050(6) -0.010(5) 0.009(5) -0.016(5)
C37 0.036(6) 0.032(5) 0.035(5) -0.006(4) 0.011(4) 0.000(5)
C38 0.046(6) 0.023(5) 0.029(5) -0.003(4) 0.009(4) -0.007(5)
C39 0.058(8) 0.029(6) 0.064(7) -0.011(5) -0.001(6) 0.001(5)
C41 0.096(11) 0.037(7) 0.053(7) 0.015(5) 0.008(7) 0.013(7)
C42 0.035(6) 0.036(6) 0.042(6) 0.007(4) 0.007(5) 0.000(5)
C43 0.028(5) 0.031(5) 0.039(5) 0.002(4) 0.007(4) 0.002(4)
C44 0.079(10) 0.043(7) 0.070(8) 0.015(6) 0.031(7) 0.028(7)
C45 0.104(12) 0.035(7) 0.074(9) -0.004(6) 0.045(8) 0.025(7)
C46 0.130(14) 0.054(9) 0.076(9) 0.016(7) 0.063(10) 0.058(9)
C47 0.044(7) 0.044(7) 0.046(6) 0.002(5) 0.021(5) 0.009(5)
C48 0.037(6) 0.041(6) 0.031(5) 0.003(4) 0.010(4) -0.003(5)
C49 0.108(12) 0.075(10) 0.049(7) 0.013(7) 0.046(8) 0.023(9)
C50 0.092(13) 0.075(11) 0.125(15) 0.007(10) -0.071(11) 0.004(10)
C51 0.041(7) 0.061(8) 0.050(7) -0.021(6) 0.003(5) 0.001(6)
C52 0.032(6) 0.030(5) 0.039(5) -0.006(4) 0.001(4) 0.007(5)
C53 0.036(6) 0.041(6) 0.045(6) -0.009(5) 0.001(5) 0.004(5)
C54 0.047(7) 0.061(8) 0.038(6) -0.014(5) 0.014(5) -0.011(6)
C55 0.064(8) 0.076(9) 0.028(5) -0.009(5) 0.012(5) -0.025(7)
C56 0.037(7) 0.076(9) 0.049(7) -0.008(6) 0.018(5) -0.015(6)
C57 0.027(5) 0.030(5) 0.041(5) 0.006(4) 0.016(4) -0.006(4)
C58 0.024(5) 0.025(5) 0.040(5) -0.001(4) 0.005(4) 0.000(4)
C59 0.049(7) 0.087(10) 0.039(6) -0.010(6) 0.018(5) -0.028(7)
C60 0.054(8) 0.056(8) 0.047(7) 0.006(5) -0.002(6) 0.031(6)
C61 0.029(6) 0.042(7) 0.081(8) -0.008(6) 0.005(6) 0.009(5)
C62 0.042(6) 0.035(6) 0.048(6) -0.015(5) 0.004(5) -0.005(5)
C63 0.030(6) 0.056(8) 0.052(7) -0.009(5) 0.000(5) -0.005(6)
C64 0.028(6) 0.052(8) 0.090(9) 0.013(7) 0.011(6) -0.020(5)
C66 0.036(6) 0.032(6) 0.084(9) 0.005(6) 0.011(6) -0.013(5)
C67 0.038(6) 0.023(5) 0.050(6) 0.004(4) 0.000(5) 0.002(5)
C68 0.029(6) 0.022(5) 0.040(5) 0.000(4) 0.002(4) -0.001(4)
C69 0.046(7) 0.032(6) 0.098(10) 0.008(6) -0.011(7) -0.001(6)
O0 0.012(3) 0.012(3) 0.017(3) 0.000(2) 0.006(2) 0.000(2)
O11 0.031(4) 0.032(4) 0.034(3) -0.001(3) 0.006(3) -0.013(3)
O12 0.034(4) 0.033(4) 0.028(3) -0.004(3) 0.006(3) -0.003(3)
O13 0.030(4) 0.033(4) 0.038(4) -0.002(3) 0.004(3) -0.008(3)
O14 0.033(4) 0.051(5) 0.035(4) 0.005(3) -0.004(3) -0.019(3)
O21 0.051(5) 0.039(4) 0.038(4) 0.006(3) 0.003(3) -0.002(4)
O22 0.032(4) 0.023(3) 0.037(4) 0.004(3) 0.002(3) 0.000(3)
O23 0.023(3) 0.034(4) 0.041(4) -0.006(3) 0.007(3) 0.007(3)
O24 0.029(4) 0.045(4) 0.042(4) -0.013(3) 0.009(3) -0.001(3)
O31 0.028(4) 0.032(4) 0.050(4) -0.004(3) 0.002(3) 0.000(3)
O32 0.025(3) 0.020(3) 0.041(4) 0.000(3) 0.006(3) 0.000(3)
O33 0.028(4) 0.023(3) 0.035(3) -0.002(3) 0.005(3) 0.001(3)
O34 0.029(4) 0.031(4) 0.048(4) -0.007(3) 0.007(3) 0.007(3)
O40 0.032(4) 0.072(6) 0.051(5) 0.015(4) 0.007(3) -0.003(4)
O41 0.091(7) 0.042(5) 0.047(5) 0.009(4) 0.028(5) 0.009(4)
O42 0.041(4) 0.027(4) 0.034(4) 0.004(3) 0.008(3) 0.007(3)
O43 0.035(4) 0.035(4) 0.030(3) 0.001(3) 0.013(3) 0.002(3)
O44 0.037(4) 0.050(5) 0.037(4) 0.002(3) 0.015(3) 0.007(3)
O50 0.044(4) 0.038(4) 0.041(4) -0.001(3) 0.001(3) 0.005(3)
O51 0.048(5) 0.051(5) 0.064(5) -0.022(4) 0.019(4) -0.015(4)
O52 0.028(4) 0.036(4) 0.043(4) -0.007(3) 0.007(3) -0.003(3)
O53 0.028(4) 0.028(4) 0.033(3) -0.002(3) 0.009(3) -0.001(3)
O54 0.027(4) 0.028(4) 0.038(4) -0.002(3) 0.010(3) 0.000(3)
O60 0.041(4) 0.029(4) 0.036(4) -0.002(3) -0.001(3) 0.005(3)
O61 0.034(5) 0.038(5) 0.183(11) -0.035(6) -0.008(6) 0.011(4)
O62 0.023(4) 0.031(4) 0.040(4) -0.002(3) 0.004(3) 0.002(3)
O63 0.026(4) 0.023(3) 0.039(4) 0.007(3) 0.004(3) -0.004(3)
O64 0.030(4) 0.025(4) 0.061(5) 0.005(3) -0.001(3) -0.006(3)
Cl1 0.026(2) 0.032(3) 0.040(3) 0.008(2) -0.0011(17) -0.006(2)
O101 0.020(6) 0.015(5) 0.048(6) 0.008(5) 0.003(5) -0.006(4)
O102 0.036(7) 0.060(9) 0.039(7) 0.017(6) 0.017(6) -0.001(6)
O103 0.039(7) 0.028(6) 0.027(7) 0.007(5) 0.000(5) 0.001(5)
O104 0.084(12) 0.034(9) 0.057(9) 0.001(7) -0.025(8) -0.013(9)
Cl2 0.036(3) 0.063(4) 0.072(4) -0.009(3) 0.017(3) -0.005(3)
O201 0.041(8) 0.038(8) 0.098(13) -0.007(8) 0.032(9) 0.017(7)
O202 0.054(8) 0.094(11) 0.053(8) 0.014(7) 0.006(6) 0.005(8)
O203 0.048(8) 0.074(9) 0.052(7) -0.009(6) -0.001(6) 0.029(7)
O204 0.101(14) 0.132(17) 0.110(14) -0.035(12) 0.020(11) -0.080(13)
Cl3 0.059(4) 0.060(5) 0.062(4) 0.005(4) -0.006(3) 0.010(4)
O301 0.25(3) 0.124(19) 0.041(10) 0.008(10) 0.000(13) 0.065(19)
O302 0.070(16) 0.14(3) 0.20(4) -0.05(2) 0.007(17) -0.028(15)
O303 0.060(10) 0.140(17) 0.058(9) 0.038(10) -0.009(8) -0.035(10)
O304 0.092(17) 0.093(18) 0.32(4) -0.05(2) -0.09(2) 0.015(14)

loop_
_atom_type_symbol
_atom_type_description
_atom_type_scat_dispersion_real
_atom_type_scat_dispersion_imag
_atom_type_scat_source
C C 0.0033 0.0016 'International Tables Vol C Tables 4.2.6.8 and 6.1.1.4'
H H 0.0000 0.0000 'International Tables Vol C Tables 4.2.6.8 and 6.1.1.4'
Li Li -0.0003 0.0001 'International Tables Vol C Tables 4.2.6.8 and 6.1.1.4'
O O 0.0106 0.0060 'International Tables Vol C Tables 4.2.6.8 and 6.1.1.4'
Cl Cl 0.1484 0.1585 'International Tables Vol C Tables 4.2.6.8 and 6.1.1.4'
Ni Ni 0.3393 1.1124 'International Tables Vol C Tables 4.2.6.8 and 6.1.1.4'
N N 0.0061 0.0033 'International Tables Vol C Tables 4.2.6.8 and 6.1.1.4'

loop_
_geom_angle_atom_site_label_1
_geom_angle_atom_site_label_2
_geom_angle_atom_site_label_3
_geom_angle
O0 Li1 O22 119.1(8)
O0 Li1 O32 120.3(8)
O22 Li1 O32 99.2(7)
O0 Li1 O12 114.5(8)
O22 Li1 O12 100.0(7)
O32 Li1 O12 100.1(8)
O0 Li2 O42 117.2(9)
O0 Li2 O33 110.7(8)
O42 Li2 O33 98.6(7)
O0 Li2 O53 102.8(7)
O42 Li2 O53 125.0(8)
O33 Li2 O53 100.9(8)
O0 Li3 O23 108.5(9)
O0 Li3 O52 119.9(9)
O23 Li3 O52 95.5(8)
O0 Li3 O63 104.5(8)
O23 Li3 O63 103.9(8)
O52 Li3 O63 122.2(9)
O0 Li4 O43 107.6(9)
O0 Li4 O13 106.0(8)
O43 Li4 O13 106.6(8)
O0 Li4 O62 112.7(9)
O43 Li4 O62 125.4(9)
O13 Li4 O62 96.2(7)
N11 Ni1 N12 99.3(3)
N11 Ni1 O12 81.0(3)
N12 Ni1 O12 177.0(3)
N11 Ni1 O13 177.6(3)
N12 Ni1 O13 81.2(3)
O12 Ni1 O13 98.7(3)
N11 Ni1 O44 88.7(3)
N12 Ni1 O44 90.8(3)
O12 Ni1 O44 92.2(3)
O13 Ni1 O44 89.0(3)
N11 Ni1 O21 89.9(3)
N12 Ni1 O21 85.9(3)
O12 Ni1 O21 91.1(3)
O13 Ni1 O21 92.4(3)
O44 Ni1 O21 176.1(3)
N21 Ni2 O22 80.7(3)
N21 Ni2 N22 100.6(4)
O22 Ni2 N22 178.6(3)
N21 Ni2 O23 178.3(3)
O22 Ni2 O23 98.3(2)
N22 Ni2 O23 80.4(3)
N21 Ni2 O64 90.3(3)
O22 Ni2 O64 90.7(3)
N22 Ni2 O64 89.9(3)
O23 Ni2 O64 91.2(3)
N21 Ni2 O31 88.0(3)
O22 Ni2 O31 92.0(3)
N22 Ni2 O31 87.5(3)
O23 Ni2 O31 90.6(3)
O64 Ni2 O31 176.5(3)
N32 Ni3 N31 98.8(3)
N32 Ni3 O32 177.8(3)
N31 Ni3 O32 80.8(3)
N32 Ni3 O33 80.8(3)
N31 Ni3 O33 178.9(3)
O32 Ni3 O33 99.7(3)
N32 Ni3 O54 92.0(3)
N31 Ni3 O54 90.0(3)
O32 Ni3 O54 90.2(2)
O33 Ni3 O54 89.1(2)
N32 Ni3 O11 86.9(3)
N31 Ni3 O11 91.3(3)
O32 Ni3 O11 90.9(2)
O33 Ni3 O11 89.7(3)
O54 Ni3 O11 178.5(3)
N42 Ni4 N41 97.6(3)
N42 Ni4 O42 177.6(4)
N41 Ni4 O42 81.8(3)
N42 Ni4 O43 81.0(3)
N41 Ni4 O43 177.0(3)
O42 Ni4 O43 99.8(3)
N42 Ni4 O34 87.7(3)
N41 Ni4 O34 85.3(3)
O42 Ni4 O34 90.0(3)
O43 Ni4 O34 97.3(3)
N42 Ni4 O40 93.0(4)
N41 Ni4 O40 89.6(3)
O42 Ni4 O40 89.2(3)
O43 Ni4 O40 87.9(3)
O34 Ni4 O40 174.8(3)
N51 Ni5 N52 96.5(3)
N51 Ni5 O53 175.0(3)
N52 Ni5 O53 79.5(3)
N51 Ni5 O52 80.2(3)
N52 Ni5 O52 175.2(3)
O53 Ni5 O52 103.6(3)
N51 Ni5 O50 94.5(3)
N52 Ni5 O50 92.5(3)
O53 Ni5 O50 88.7(3)
O52 Ni5 O50 91.3(3)
N51 Ni5 O24 83.2(3)
N52 Ni5 O24 90.2(3)
O53 Ni5 O24 93.8(3)
O52 Ni5 O24 85.9(3)
O50 Ni5 O24 176.6(3)
N61 Ni6 N62 98.3(3)
N61 Ni6 O63 174.1(3)
N62 Ni6 O63 79.7(3)
N61 Ni6 O62 79.8(3)
N62 Ni6 O62 177.2(3)
O63 Ni6 O62 102.4(2)
N61 Ni6 O14 88.6(3)
N62 Ni6 O14 88.7(3)
O63 Ni6 O14 96.9(3)
O62 Ni6 O14 89.2(3)
N61 Ni6 O60 88.7(3)
N62 Ni6 O60 90.1(3)
O63 Ni6 O60 85.7(3)
O62 Ni6 O60 91.9(3)
O14 Ni6 O60 176.9(3)
C12 N11 C14 122.3(9)
C12 N11 Ni1 115.0(6)
C14 N11 Ni1 122.6(7)
C17 N12 C16 124.3(9)
C17 N12 Ni1 114.8(7)
C16 N12 Ni1 120.4(7)
C22 N21 C24 123.0(10)
C22 N21 Ni2 116.5(7)
C24 N21 Ni2 120.5(8)
C27 N22 C26 125.7(10)
C27 N22 Ni2 115.4(7)
C26 N22 Ni2 118.8(8)
C32 N31 C34 123.4(9)
C32 N31 Ni3 114.4(6)
C34 N31 Ni3 122.2(7)
C37 N32 C36 123.8(9)
C37 N32 Ni3 114.5(7)
C36 N32 Ni3 121.6(7)
C42 N41 C44 124.7(9)
C42 N41 Ni4 112.9(7)
C44 N41 Ni4 122.3(7)
C47 N42 C46 122.4(9)
C47 N42 Ni4 114.8(7)
C46 N42 Ni4 122.8(7)
C52 N51 C54 123.2(9)
C52 N51 Ni5 114.6(7)
C54 N51 Ni5 121.5(7)
C57 N52 C56 120.6(9)
C57 N52 Ni5 115.0(7)
C56 N52 Ni5 124.1(7)
C62 N61 C64 121.3(10)
C62 N61 Ni6 116.5(7)
C64 N61 Ni6 122.2(7)
C67 N62 C66 121.2(9)
C67 N62 Ni6 115.9(7)
C66 N62 Ni6 122.7(7)
N11 C12 C11 127.3(9)
N11 C12 C13 114.1(8)
C11 C12 C13 118.6(9)
O11 C13 O12 125.8(8)
O11 C13 C12 118.5(8)
O12 C13 C12 115.6(8)
N11 C14 C15 111.6(9)
C16 C15 C14 117.6(10)
N12 C16 C15 110.6(8)
N12 C17 C19 128.7(9)
N12 C17 C18 113.4(9)
C19 C17 C18 117.9(10)
O14 C18 O13 126.1(9)
O14 C18 C17 116.9(9)
O13 C18 C17 116.9(9)
N21 C22 C21 129.5(11)
N21 C22 C23 112.0(9)
C21 C22 C23 118.6(11)
O21 C23 O22 124.8(10)
O21 C23 C22 118.5(9)
O22 C23 C22 116.6(9)
C25 C24 N21 117.9(16)
N21 C24 C25' 114.8(11)
C26 C25' C24 120.8(16)
C24 C25 C26 120(2)
C25' C26 N22 114.1(12)
N22 C26 C25 118.2(14)
N22 C27 C29 128.6(11)
N22 C27 C28 114.1(9)
C29 C27 C28 117.3(10)
O24 C28 O23 125.4(10)
O24 C28 C27 119.0(9)
O23 C28 C27 115.5(9)
N31 C32 C31 125.3(9)
N31 C32 C33 114.1(8)
C31 C32 C33 120.6(9)
O31 C33 O32 125.0(9)
O31 C33 C32 118.9(9)
O32 C33 C32 116.1(8)
N31 C34 C35 112.6(15)
N31 C34 C35' 110.4(10)
C36 C35' C34 117.8(12)
C36 C35 C34 118(2)
N32 C36 C35' 110.4(10)
N32 C36 C35 115.2(15)
N32 C37 C39 128.8(10)
N32 C37 C38 114.1(9)
C39 C37 C38 117.1(9)
O34 C38 O33 125.4(9)
O34 C38 C37 118.4(8)
O33 C38 C37 116.2(9)
N41 C42 C43 116.5(9)
N41 C42 C41 124.4(10)
C43 C42 C41 119.1(9)
O41 C43 O42 125.5(9)
O41 C43 C42 117.5(9)
O42 C43 C42 117.0(8)
N41 C44 C45 110.4(9)
C46 C45 C44 115.8(14)
N42 C46 C45 112.6(9)
N42 C47 C49 128.0(11)
N42 C47 C48 114.7(9)
C49 C47 C48 117.2(10)
O44 C48 O43 126.0(10)
O44 C48 C47 117.9(8)
O43 C48 C47 115.9(9)
N51 C52 C51 124.9(10)
N51 C52 C53 115.6(9)
C51 C52 C53 119.4(10)
O51 C53 O52 126.6(10)
O51 C53 C52 117.6(9)
O52 C53 C52 115.8(10)
N51 C54 C55 112.6(9)
C54 C55 C56 115.4(11)
N52 C56 C55 110.2(9)
N52 C57 C59 127.8(9)
N52 C57 C58 114.9(8)
C59 C57 C58 117.3(9)
O54 C58 O53 127.1(9)
O54 C58 C57 117.7(8)
O53 C58 C57 115.2(8)
N61 C62 C61 126.3(10)
N61 C62 C63 113.2(10)
C61 C62 C63 120.2(10)
O61 C63 O62 123.8(10)
O61 C63 C62 117.7(10)
O62 C63 C62 118.5(10)
N61 C64 C65' 111.3(11)
N61 C64 C65 110.8(16)
C64 C65' C66 115.7(14)
C66 C65 C64 114(3)
C65 C66 N62 108.1(18)
N62 C66 C65' 111.5(11)
N62 C67 C69 127.2(10)
N62 C67 C68 113.1(8)
C69 C67 C68 119.7(9)
O64 C68 O63 126.3(9)
O64 C68 C67 117.0(8)
O63 C68 C67 116.7(8)
Li2 O0 Li4 112.6(8)
Li2 O0 Li3 117.9(7)
Li4 O0 Li3 118.2(8)
Li2 O0 Li1 101.6(7)
Li4 O0 Li1 102.9(7)
Li3 O0 Li1 99.6(7)
C13 O11 Ni3 123.0(6)
C13 O12 Li1 130.6(8)
C13 O12 Ni1 114.0(6)
Li1 O12 Ni1 105.9(5)
C18 O13 Li4 129.4(8)
C18 O13 Ni1 112.6(6)
Li4 O13 Ni1 109.6(6)
C18 O14 Ni6 124.3(6)
C23 O21 Ni1 121.6(6)
C23 O22 Li1 131.4(8)
C23 O22 Ni2 114.1(6)
Li1 O22 Ni2 105.2(5)
C28 O23 Li3 127.8(8)
C28 O23 Ni2 112.1(6)
Li3 O23 Ni2 112.8(6)
C28 O24 Ni5 125.0(6)
C33 O31 Ni2 121.6(6)
C33 O32 Li1 132.1(7)
C33 O32 Ni3 114.4(6)
Li1 O32 Ni3 106.2(5)
C38 O33 Li2 129.0(8)
C38 O33 Ni3 111.7(6)
Li2 O33 Ni3 115.6(5)
C38 O34 Ni4 127.3(6)
C40' O40 C40 116.5(15)
C40' O40 Ni4 114.7(9)
C40 O40 Ni4 119.9(13)
C43 O42 Li2 126.2(8)
C43 O42 Ni4 111.9(6)
Li2 O42 Ni4 109.1(5)
C48 O43 Li4 123.2(8)
C48 O43 Ni4 112.5(6)
Li4 O43 Ni4 122.7(5)
C48 O44 Ni1 128.8(6)
C50 O50 Ni5 122.0(8)
C53 O52 Li3 126.2(8)
C53 O52 Ni5 112.8(7)
Li3 O52 Ni5 108.0(6)
C58 O53 Li2 125.0(7)
C58 O53 Ni5 112.2(6)
Li2 O53 Ni5 120.9(5)
C58 O54 Ni3 129.4(6)
C60 O60 Ni6 124.5(6)
C63 O62 Li4 130.1(8)
C63 O62 Ni6 111.7(7)
Li4 O62 Ni6 109.2(6)
C68 O63 Li3 126.2(8)
C68 O63 Ni6 112.9(6)
Li3 O63 Ni6 118.8(6)
C68 O64 Ni2 128.3(6)
O101 Cl1 O103 110.1(5)
O101 Cl1 O104 109.3(5)
O103 Cl1 O104 109.4(5)
O101 Cl1 O102 110.1(5)
O103 Cl1 O102 109.0(5)
O104 Cl1 O102 109.0(5)
O108 Cl1' O106 110.0(7)
O108 Cl1' O107 109.7(7)
O106 Cl1' O107 109.5(7)
O108 Cl1' O105 109.6(7)
O106 Cl1' O105 109.0(6)
O107 Cl1' O105 109.1(6)
O203 Cl2 O204 110.0(6)
O203 Cl2 O202 110.2(5)
O204 Cl2 O202 109.8(6)
O203 Cl2 O201 109.1(5)
O204 Cl2 O201 109.0(5)
O202 Cl2 O201 108.8(6)
O302 Cl3 O303 109.7(6)
O302 Cl3 O301 109.6(6)
O303 Cl3 O301 109.5(6)
O302 Cl3 O304 109.5(6)
O303 Cl3 O304 109.1(6)
O301 Cl3 O304 109.5(6)

loop_
_geom_bond_atom_site_label_1
_geom_bond_atom_site_label_2
_geom_bond_distance
Li1 O0 1.856(16)
Li1 O22 1.901(16)
Li1 O32 1.914(16)
Li1 O12 1.918(16)
Li1 Li3 2.82(2)
Li1 Li2 2.85(2)
Li1 Li4 2.88(2)
Li1 Ni2 3.106(15)
Li1 Ni3 3.146(15)
Li1 Ni1 3.147(14)
Li2 O0 1.824(16)
Li2 O42 1.941(17)
Li2 O33 1.948(16)
Li2 O53 2.007(16)
Li2 Li4 3.04(2)
Li2 Li3 3.14(2)
Li2 Ni4 3.237(15)
Li3 O0 1.838(16)
Li3 O23 1.933(18)
Li3 O52 1.941(18)
Li3 O63 1.991(17)
Li3 Li4 3.15(2)
Li3 Ni5 3.250(16)
Li4 O0 1.831(16)
Li4 O43 1.930(19)
Li4 O13 1.992(17)
Li4 O62 2.003(18)
Ni1 N11 2.000(8)
Ni1 N12 2.003(8)
Ni1 O12 2.026(6)
Ni1 O13 2.036(6)
Ni1 O44 2.088(7)
Ni1 O21 2.120(8)
Ni2 N21 1.987(9)
Ni2 O22 2.009(6)
Ni2 N22 2.015(9)
Ni2 O23 2.042(7)
Ni2 O64 2.091(7)
Ni2 O31 2.141(7)
Ni3 N32 1.998(8)
Ni3 N31 2.018(8)
Ni3 O32 2.020(6)
Ni3 O33 2.033(6)
Ni3 O54 2.080(6)
Ni3 O11 2.123(6)
Ni4 N42 2.013(8)
Ni4 N41 2.013(8)
Ni4 O42 2.033(6)
Ni4 O43 2.044(6)
Ni4 O34 2.083(7)
Ni4 O40 2.137(8)
Ni5 N51 2.022(8)
Ni5 N52 2.032(9)
Ni5 O53 2.065(6)
Ni5 O52 2.076(7)
Ni5 O50 2.092(7)
Ni5 O24 2.097(7)
Ni6 N61 2.020(8)
Ni6 N62 2.023(8)
Ni6 O63 2.050(6)
Ni6 O62 2.066(7)
Ni6 O14 2.091(7)
Ni6 O60 2.096(6)
N11 C12 1.298(13)
N11 C14 1.451(12)
N12 C17 1.303(14)
N12 C16 1.467(13)
N21 C22 1.286(14)
N21 C24 1.480(13)
N22 C27 1.251(14)
N22 C26 1.482(14)
N31 C32 1.307(13)
N31 C34 1.485(12)
N32 C37 1.268(13)
N32 C36 1.479(13)
N41 C42 1.272(13)
N41 C44 1.502(14)
N42 C47 1.263(13)
N42 C46 1.473(15)
N51 C52 1.261(13)
N51 C54 1.464(13)
N52 C57 1.264(13)
N52 C56 1.500(13)
N61 C62 1.270(13)
N61 C64 1.475(14)
N62 C67 1.275(13)
N62 C66 1.501(13)
C11 C12 1.480(15)
C12 C13 1.531(13)
C13 O11 1.226(11)
C13 O12 1.276(11)
C14 C15 1.545(16)
C15 C16 1.501(16)
C17 C19 1.466(15)
C17 C18 1.532(13)
C18 O14 1.225(12)
C18 O13 1.279(12)
C21 C22 1.472(15)
C22 C23 1.541(15)
C23 O21 1.258(12)
C23 O22 1.259(12)
C24 C25 1.34(3)
C24 C25' 1.60(2)
C25' C25 1.18(3)
C25' C26 1.36(2)
C25 C26 1.63(3)
C27 C29 1.489(14)
C27 C28 1.550(15)
C28 O24 1.255(12)
C28 O23 1.263(11)
C31 C32 1.493(15)
C32 C33 1.518(14)
C33 O31 1.234(11)
C33 O32 1.278(12)
C34 C35 1.53(3)
C34 C35' 1.538(19)
C35' C35 1.36(4)
C35' C36 1.50(2)
C35 C36 1.51(4)
C37 C39 1.516(14)
C37 C38 1.532(14)
C38 O34 1.233(12)
C38 O33 1.260(11)
C40' O40 1.55(2)
C40 O40 1.59(3)
C41 C42 1.517(14)
C42 C43 1.504(14)
C43 O41 1.222(12)
C43 O42 1.272(11)
C44 C45 1.525(18)
C45 C46 1.523(19)
C47 C49 1.477(14)
C47 C48 1.544(15)
C48 O44 1.238(12)
C48 O43 1.267(11)
C50 O50 1.428(15)
C51 C52 1.494(14)
C52 C53 1.547(14)
C53 O51 1.235(13)
C53 O52 1.261(12)
C54 C55 1.516(17)
C55 C56 1.534(16)
C57 C59 1.489(14)
C57 C58 1.534(12)
C58 O54 1.241(11)
C58 O53 1.276(11)
C60 O60 1.432(12)
C61 C62 1.488(15)
C62 C63 1.509(15)
C63 O61 1.256(14)
C63 O62 1.275(12)
C64 C65' 1.52(2)
C64 C65 1.65(4)
C65' C65 1.52(4)
C65' C66 1.58(2)
C65 C66 1.48(4)
C67 C69 1.484(14)
C67 C68 1.539(14)
C68 O64 1.221(11)
C68 O63 1.264(11)
Cl1 O106 1.33(3)
Cl1 O107 1.37(3)
Cl1 O101 1.426(8)
Cl1 O103 1.439(8)
Cl1 O104 1.442(8)
Cl1 O102 1.442(8)
Cl1' O108 1.33(3)
Cl1' O106 1.34(3)
Cl1' O107 1.34(3)
Cl1' O105 1.34(3)
Cl2 O203 1.430(9)
Cl2 O204 1.432(9)
Cl2 O202 1.434(9)
Cl2 O201 1.448(9)
Cl3 O302 1.390(12)
Cl3 O303 1.391(11)
Cl3 O301 1.393(12)
Cl3 O304 1.394(12)
C1S O1S 1.433(10)
C2S O2S 1.427(10)
C3S O3S 1.427(10)
C4S O4S 1.427(10)
C5S O5S 1.42(2)
